data_4301130
loop_
_publ_author_name
'Qing Wang'
'Jianyong Zhang'
'Chun-Feng Zhuang'
'Yu Tang'
'Cheng-Yong Su'

_publ_section_title
;
Guest Inclusion and Interpenetration Tuning of Cd(II)/Mn(II) Coordination
Grid Networks Assembled from a Rigid Linear Diimidazole Schiff Base Ligand
;
_journal_name_full 'Inorganic Chemistry'
_journal_page_first 287
_journal_page_last 295
_journal_paper_doi 10.1021/ic801770n
_journal_volume 48
_journal_year 2009
_chemical_formula_sum 'C51 H44 Cd F6 N12 O6 S2'
_chemical_formula_weight 1211.50
_chemical_name_systematic
; 
 ? 
;
_space_group_IT_number 12
_symmetry_cell_setting monoclinic
_symmetry_space_group_name_Hall '-C 2y'
_symmetry_space_group_name_H-M 'C 1 2/m 1'
_atom_sites_solution_hydrogens geom
_atom_sites_solution_primary direct
_atom_sites_solution_secondary difmap
_audit_creation_method SHELXL-97
_cell_angle_alpha 90.00
_cell_angle_beta 115.821(4)
_cell_angle_gamma 90.00
_cell_formula_units_Z 4
_cell_length_a 19.5599(8)
_cell_length_b 20.1708(6)
_cell_length_c 15.0295(6)
_cell_measurement_reflns_used 7419
_cell_measurement_temperature 153(2)
_cell_measurement_theta_max 29.6999
_cell_measurement_theta_min 2.7010
_cell_volume 5337.7(4)
_computing_cell_refinement
;
CrysAlis RED, Oxford Diffraction Ltd.,
Version 1.171.32.4 (release 27-04-2006 CrysAlis171 .NET)
(compiled Apr 27 2007,17:53:11)
;
_computing_data_collection
;
CrysAlis CCD, Oxford Diffraction Ltd.,
Version 1.171.32.4 (release 27-04-2006 CrysAlis171 .NET)
(compiled Apr 27 2007,17:53:11)
;
_computing_data_reduction
;
CrysAlis RED, Oxford Diffraction Ltd.,
Version 1.171.32.4 (release 27-04-2006 CrysAlis171 .NET)
(compiled Apr 27 2007,17:53:11)
;
_computing_molecular_graphics 'Bruker SHELXTL'
_computing_publication_material 'Bruker SHELXTL'
_computing_structure_refinement 'SHELXL-97 (Sheldrick, 1997)'
_computing_structure_solution 'SHELXS-97 (Sheldrick, 1990)'
_diffrn_ambient_temperature 293(2)
_diffrn_detector_area_resol_mean 16.0855
_diffrn_measured_fraction_theta_full 0.995
_diffrn_measured_fraction_theta_max 0.995
_diffrn_measurement_device_type 'multiwire proportional'
_diffrn_measurement_method 'phi and omega scans'
_diffrn_radiation_monochromator graphite
_diffrn_radiation_source 'fine-focus sealed tube'
_diffrn_radiation_type MoK\a
_diffrn_radiation_wavelength 0.71073
_diffrn_reflns_av_R_equivalents 0.0266
_diffrn_reflns_av_sigmaI/netI 0.0468
_diffrn_reflns_limit_h_max 24
_diffrn_reflns_limit_h_min -23
_diffrn_reflns_limit_k_max 24
_diffrn_reflns_limit_k_min -23
_diffrn_reflns_limit_l_max 18
_diffrn_reflns_limit_l_min -18
_diffrn_reflns_number 15368
_diffrn_reflns_theta_full 26.00
_diffrn_reflns_theta_max 26.00
_diffrn_reflns_theta_min 2.90
_exptl_absorpt_coefficient_mu 0.569
_exptl_absorpt_correction_T_max 1.00000
_exptl_absorpt_correction_T_min 0.86290
_exptl_absorpt_correction_type multi-scan
_exptl_crystal_colour block
_exptl_crystal_density_diffrn 1.508
_exptl_crystal_density_method 'not measured'
_exptl_crystal_description yellow
_exptl_crystal_F_000 2464
_exptl_crystal_size_max 0.40
_exptl_crystal_size_mid 0.30
_exptl_crystal_size_min 0.30
_refine_diff_density_max 0.907
_refine_diff_density_min -0.720
_refine_diff_density_rms 0.079
_refine_ls_extinction_method none
_refine_ls_goodness_of_fit_ref 1.071
_refine_ls_hydrogen_treatment geom
_refine_ls_matrix_type full
_refine_ls_number_parameters 408
_refine_ls_number_reflns 5378
_refine_ls_number_restraints 0
_refine_ls_restrained_S_all 1.071
_refine_ls_R_factor_all 0.0597
_refine_ls_R_factor_gt 0.0398
_refine_ls_shift/su_max 0.000
_refine_ls_shift/su_mean 0.000
_refine_ls_structure_factor_coef Fsqd
_refine_ls_weighting_details 'calc w=1/[\s^2^(Fo^2^)+(0.0743P)^2^+0.0000P] where P=(Fo^2^+2Fc^2^)/3'
_refine_ls_weighting_scheme calc
_refine_ls_wR_factor_gt 0.1112
_refine_ls_wR_factor_ref 0.1210
_reflns_number_gt 3711
_reflns_number_total 5378
_reflns_threshold_expression >2sigma(I)
_cod_data_source_file ic801770n_si_001_04.cif
_cod_data_source_block 4
_cod_depositor_comments
;
The following automatic conversions were performed:
'_symmetry_cell_setting' value 'Monoclinic' changed to 'monoclinic'
according to '/home/saulius/struct/CIF-dictionaries/cif_core.dic'
dictionary named 'cif_core.dic' version 2.4.1 from 2010-06-29.

Automatic conversion script
Id: cif_fix_enum 1527 2010-12-29 10:47:43Z saulius 
;
_cod_original_cell_volume 5337.7(3)
_cod_original_sg_symbol_H-M 'C 2/m'
_cod_database_code 4301130

loop_
_symmetry_equiv_pos_as_xyz
'x, y, z'
'-x, y, -z'
'x+1/2, y+1/2, z'
'-x+1/2, y+1/2, -z'
'-x, -y, -z'
'x, -y, z'
'-x+1/2, -y+1/2, -z'
'x+1/2, -y+1/2, z'

loop_
_atom_site_label
_atom_site_type_symbol
_atom_site_fract_x
_atom_site_fract_y
_atom_site_fract_z
_atom_site_U_iso_or_equiv
_atom_site_adp_type
_atom_site_occupancy
_atom_site_symmetry_multiplicity
_atom_site_calc_flag
_atom_site_refinement_flags
_atom_site_disorder_assembly
_atom_site_disorder_group
Cd1 Cd 0.5000 0.5000 0.5000 0.03296(15) Uani 1 4 d S . .
Cd2 Cd -0.5000 0.0000 -0.5000 0.02509(14) Uani 1 4 d S . .
C1 C 0.35724(17) 0.39934(16) 0.4384(2) 0.0371(8) Uani 1 1 d . . .
H1A H 0.3283 0.4268 0.3856 0.045 Uiso 1 1 calc R . .
C2 C 0.39336(18) 0.31375(19) 0.5370(2) 0.0435(9) Uani 1 1 d . . .
H2A H 0.3952 0.2725 0.5657 0.052 Uiso 1 1 calc R . .
C3 C 0.44707(19) 0.36145(18) 0.5700(3) 0.0453(9) Uani 1 1 d . . .
H3A H 0.4929 0.3583 0.6264 0.054 Uiso 1 1 calc R . .
C4 C 0.26631(17) 0.30565(16) 0.3869(2) 0.0329(7) Uani 1 1 d . . .
C5 C 0.20284(17) 0.34314(16) 0.3308(2) 0.0347(7) Uani 1 1 d . . .
H5A H 0.2040 0.3890 0.3377 0.042 Uiso 1 1 calc R . .
C6 C 0.13803(18) 0.31214(16) 0.2649(2) 0.0354(8) Uani 1 1 d . . .
H6A H 0.0957 0.3376 0.2268 0.042 Uiso 1 1 calc R . .
C7 C 0.13403(18) 0.24339(15) 0.2535(2) 0.0325(7) Uani 1 1 d . . .
C8 C 0.19823(18) 0.20684(16) 0.3123(3) 0.0386(8) Uani 1 1 d . . .
H8A H 0.1970 0.1609 0.3070 0.046 Uiso 1 1 calc R . .
C9 C 0.26355(19) 0.23764(16) 0.3783(3) 0.0391(8) Uani 1 1 d . . .
H9A H 0.3059 0.2124 0.4171 0.047 Uiso 1 1 calc R . .
C10 C 0.06284(18) 0.21081(16) 0.1813(2) 0.0341(7) Uani 1 1 d . . .
C11 C 0.0589(2) 0.13731(18) 0.1703(3) 0.0557(11) Uani 1 1 d . . .
H11A H 0.0095 0.1248 0.1209 0.084 Uiso 1 1 calc R . .
H11B H 0.0675 0.1173 0.2323 0.084 Uiso 1 1 calc R . .
H11C H 0.0970 0.1225 0.1508 0.084 Uiso 1 1 calc R . .
C12 C -0.11005(19) 0.26200(15) 0.0111(2) 0.0342(8) Uani 1 1 d . . .
C13 C -0.09901(18) 0.33526(16) 0.0088(3) 0.0441(9) Uani 1 1 d . . .
H13A H -0.0490 0.3469 0.0572 0.066 Uiso 1 1 calc R . .
H13B H -0.1361 0.3579 0.0235 0.066 Uiso 1 1 calc R . .
H13C H -0.1049 0.3481 -0.0556 0.066 Uiso 1 1 calc R . .
C14 C -0.18375(19) 0.23324(16) -0.0574(2) 0.0335(7) Uani 1 1 d . . .
C15 C -0.24521(18) 0.27302(17) -0.1193(2) 0.0364(8) Uani 1 1 d . . .
H15A H -0.2402 0.3189 -0.1161 0.044 Uiso 1 1 calc R . .
C16 C -0.31278(19) 0.24501(14) -0.1847(2) 0.0339(7) Uani 1 1 d . . .
H16A H -0.3531 0.2719 -0.2247 0.041 Uiso 1 1 calc R . .
C17 C -0.32050(17) 0.17715(16) -0.1906(2) 0.0327(7) Uani 1 1 d . . .
C18 C -0.26256(18) 0.13652(16) -0.1291(2) 0.0400(8) Uani 1 1 d . . .
H18A H -0.2692 0.0908 -0.1317 0.048 Uiso 1 1 calc R . .
C19 C -0.19421(18) 0.16427(16) -0.0631(2) 0.0392(8) Uani 1 1 d . . .
H19A H -0.1549 0.1368 -0.0222 0.047 Uiso 1 1 calc R . .
C20 C -0.39322(17) 0.09595(16) -0.3212(2) 0.0342(7) Uani 1 1 d . . .
H20A H -0.3509 0.0734 -0.3186 0.041 Uiso 1 1 calc R . .
C21 C -0.46260(18) 0.16663(18) -0.2880(3) 0.0452(9) Uani 1 1 d . . .
H21A H -0.4782 0.2010 -0.2599 0.054 Uiso 1 1 calc R . .
C22 C -0.50764(19) 0.12566(17) -0.3612(2) 0.0417(8) Uani 1 1 d . . .
H22A H -0.5604 0.1274 -0.3929 0.050 Uiso 1 1 calc R . .
C23 C 0.3640(5) 0.5000 0.1378(6) 0.143(5) Uani 1 2 d S . .
C24 C -0.2259(3) 0.0000 -0.3924(4) 0.0498(14) Uani 1 2 d S . .
C25 C -0.5746(6) 0.0000 0.0446(7) 0.101(3) Uani 1 2 d S . .
H25A H -0.6273 0.0000 0.0187 0.121 Uiso 1 2 calc SR . .
C26 C -0.5390(4) 0.0000 -0.0196(5) 0.075(2) Uani 1 2 d S . .
C27 C -0.5833(6) 0.0000 -0.1266(7) 0.109(3) Uani 1 2 d S . .
H27 H -0.6361 0.0000 -0.1556 0.131 Uiso 1 2 calc SR . .
C28 C -0.5420(7) 0.0000 -0.1848(6) 0.108(4) Uani 1 2 d S . .
H28A H -0.5673 0.0000 -0.2535 0.130 Uiso 1 2 calc SR . .
C29 C -0.4660(8) 0.0000 -0.1386(8) 0.110(4) Uani 1 2 d S . .
H29A H -0.4402 0.0000 -0.1781 0.132 Uiso 1 2 calc SR . .
N1 N 0.42402(14) 0.41548(14) 0.5080(2) 0.0383(7) Uani 1 1 d . . .
N2 N 0.33524(13) 0.33826(13) 0.45230(19) 0.0346(6) Uani 1 1 d . . .
N3 N 0.00824(15) 0.25110(12) 0.1326(2) 0.0349(6) Uani 1 1 d . . .
N4 N -0.05944(15) 0.22075(14) 0.06736(19) 0.0354(6) Uani 1 1 d . . .
N5 N -0.38952(13) 0.14751(13) -0.26331(18) 0.0330(6) Uani 1 1 d . . .
N6 N -0.46327(13) 0.08087(13) -0.38172(18) 0.0318(6) Uani 1 1 d . . .
S1 S -0.31267(8) 0.02251(7) -0.49603(11) 0.0292(4) Uani 0.50 1 d P . .
S2 S 0.36870(11) 0.47115(9) 0.23983(13) 0.0503(5) Uani 0.50 1 d P . .
O1 O -0.3118(2) 0.0922(2) -0.4773(3) 0.0371(10) Uani 0.50 1 d P . .
O2 O -0.37108(19) 0.0000 -0.4826(3) 0.0722(13) Uani 1 2 d S . .
O3 O -0.3024(2) 0.0000 -0.5817(2) 0.0448(9) Uani 1 2 d S . .
O4 O 0.2925(2) 0.5000 0.2372(4) 0.0923(16) Uani 1 2 d S . .
O5 O 0.43130(19) 0.5000 0.3231(2) 0.0537(10) Uani 1 2 d S . .
O6 O 0.3754(4) 0.4038(3) 0.2230(6) 0.073(2) Uani 0.50 1 d P . .
F1 F -0.23006(16) 0.0000 -0.3069(2) 0.0631(9) Uani 1 2 d S . .
F2 F -0.1657(2) 0.0253(2) -0.3871(3) 0.0621(14) Uani 0.50 1 d P . .
F3 F -0.2157(3) -0.0713(2) -0.4036(4) 0.0653(13) Uani 0.50 1 d P . .
F4 F 0.3615(5) 0.5839(3) 0.1551(6) 0.109(3) Uani 0.50 1 d P . .
F5 F 0.3034(3) 0.5000 0.0545(3) 0.1267(18) Uani 1 2 d S . .
F6 F 0.4273(3) 0.5000 0.1258(4) 0.1178(17) Uani 1 2 d S . .

loop_
_atom_site_aniso_label
_atom_site_aniso_U_11
_atom_site_aniso_U_22
_atom_site_aniso_U_33
_atom_site_aniso_U_23
_atom_site_aniso_U_13
_atom_site_aniso_U_12
Cd1 0.0177(2) 0.0374(3) 0.0366(3) 0.000 0.00510(19) 0.000
Cd2 0.0232(2) 0.0227(2) 0.0233(2) 0.000 0.00449(17) 0.000
C1 0.0230(16) 0.0362(19) 0.047(2) -0.0011(15) 0.0108(14) 0.0000(14)
C2 0.0353(19) 0.052(2) 0.0380(19) 0.0090(17) 0.0110(15) -0.0043(16)
C3 0.0292(18) 0.060(2) 0.0404(19) 0.0051(18) 0.0093(15) -0.0060(17)
C4 0.0248(16) 0.0375(19) 0.0348(17) -0.0036(14) 0.0114(13) -0.0048(14)
C5 0.0293(17) 0.0291(17) 0.0433(18) -0.0046(14) 0.0135(14) -0.0033(13)
C6 0.0281(17) 0.0355(18) 0.0424(18) -0.0026(15) 0.0152(14) -0.0010(14)
C7 0.0288(16) 0.0347(18) 0.0371(17) -0.0074(15) 0.0173(13) -0.0054(14)
C8 0.0340(19) 0.0286(18) 0.052(2) -0.0081(15) 0.0182(16) -0.0064(14)
C9 0.0281(17) 0.037(2) 0.049(2) 0.0034(15) 0.0144(15) 0.0026(14)
C10 0.0342(18) 0.0340(18) 0.0375(18) -0.0091(15) 0.0187(15) -0.0064(15)
C11 0.0345(19) 0.041(2) 0.077(3) -0.011(2) 0.0115(19) -0.0064(16)
C12 0.0341(18) 0.038(2) 0.0323(16) -0.0117(14) 0.0159(14) -0.0101(14)
C13 0.0359(19) 0.0356(19) 0.049(2) -0.0095(16) 0.0074(16) -0.0099(15)
C14 0.0332(18) 0.0351(18) 0.0322(17) -0.0086(13) 0.0142(14) -0.0071(14)
C15 0.040(2) 0.0322(16) 0.0369(18) -0.0110(14) 0.0161(16) -0.0042(15)
C16 0.0326(17) 0.0339(18) 0.0319(16) -0.0064(14) 0.0109(13) 0.0006(14)
C17 0.0268(16) 0.0378(18) 0.0302(16) -0.0118(14) 0.0093(13) -0.0072(14)
C18 0.0410(19) 0.0295(17) 0.0400(19) -0.0067(15) 0.0089(15) -0.0084(15)
C19 0.0334(18) 0.0371(19) 0.0366(18) -0.0044(15) 0.0056(14) -0.0041(15)
C20 0.0275(17) 0.0341(17) 0.0365(17) -0.0098(15) 0.0097(14) -0.0003(14)
C21 0.0310(18) 0.055(2) 0.046(2) -0.0221(17) 0.0132(15) 0.0004(16)
C22 0.0290(18) 0.048(2) 0.0418(19) -0.0133(16) 0.0094(15) 0.0032(16)
C23 0.062(5) 0.307(18) 0.056(5) 0.000 0.021(4) 0.000
C24 0.029(3) 0.067(4) 0.049(3) 0.000 0.013(2) 0.000
C25 0.150(8) 0.033(4) 0.111(8) 0.000 0.050(7) 0.000
C26 0.114(6) 0.026(3) 0.060(4) 0.000 0.016(4) 0.000
C27 0.141(8) 0.028(3) 0.096(6) 0.000 -0.006(6) 0.000
C28 0.186(11) 0.042(4) 0.046(4) 0.000 0.004(6) 0.000
C29 0.210(12) 0.040(4) 0.081(6) 0.000 0.064(7) 0.000
N1 0.0235(13) 0.0451(17) 0.0415(16) -0.0025(13) 0.0097(12) -0.0031(12)
N2 0.0238(14) 0.0382(16) 0.0398(15) -0.0037(12) 0.0120(12) -0.0046(11)
N3 0.0309(14) 0.0362(15) 0.0363(14) -0.0125(13) 0.0135(12) -0.0099(13)
N4 0.0321(15) 0.0368(14) 0.0338(15) -0.0098(13) 0.0110(12) -0.0078(13)
N5 0.0282(14) 0.0360(15) 0.0298(14) -0.0103(12) 0.0079(11) -0.0026(11)
N6 0.0272(14) 0.0314(14) 0.0310(13) -0.0035(11) 0.0074(11) -0.0013(11)
S1 0.0266(8) 0.0255(8) 0.0327(8) 0.0014(5) 0.0102(6) 0.0005(5)
S2 0.0626(12) 0.0375(9) 0.0368(9) -0.0001(7) 0.0086(9) -0.0018(8)
O1 0.040(3) 0.027(2) 0.043(3) -0.001(2) 0.016(2) 0.001(2)
O2 0.0246(19) 0.144(4) 0.047(2) 0.000 0.0144(16) 0.000
O3 0.054(2) 0.044(2) 0.0385(19) 0.000 0.0215(17) 0.000
O4 0.054(3) 0.145(5) 0.077(3) 0.000 0.028(2) 0.000
O5 0.048(2) 0.057(2) 0.0353(19) 0.000 -0.0004(16) 0.000
O6 0.094(5) 0.039(4) 0.072(5) 0.004(4) 0.022(4) -0.002(3)
F1 0.0444(18) 0.107(3) 0.0345(16) 0.000 0.0140(14) 0.000
F2 0.028(2) 0.083(4) 0.074(3) 0.016(2) 0.021(2) 0.002(2)
F3 0.066(3) 0.049(3) 0.082(3) 0.026(2) 0.033(3) 0.026(2)
F4 0.156(7) 0.047(4) 0.101(5) 0.027(4) 0.034(5) 0.014(4)
F5 0.119(4) 0.157(4) 0.047(2) 0.000 -0.017(2) 0.000
F6 0.093(3) 0.138(4) 0.136(4) 0.000 0.063(3) 0.000

loop_
_atom_type_symbol
_atom_type_description
_atom_type_scat_dispersion_real
_atom_type_scat_dispersion_imag
_atom_type_scat_source
C C 0.0033 0.0016 'International Tables Vol C Tables 4.2.6.8 and 6.1.1.4'
H H 0.0000 0.0000 'International Tables Vol C Tables 4.2.6.8 and 6.1.1.4'
N N 0.0061 0.0033 'International Tables Vol C Tables 4.2.6.8 and 6.1.1.4'
F F 0.0171 0.0103 'International Tables Vol C Tables 4.2.6.8 and 6.1.1.4'
S S 0.1246 0.1234 'International Tables Vol C Tables 4.2.6.8 and 6.1.1.4'
Cd Cd -0.8075 1.2024 'International Tables Vol C Tables 4.2.6.8 and 6.1.1.4'
O O 0.0106 0.0060 'International Tables Vol C Tables 4.2.6.8 and 6.1.1.4'

loop_
_geom_angle_atom_site_label_1
_geom_angle_atom_site_label_2
_geom_angle_atom_site_label_3
_geom_angle
_geom_angle_site_symmetry_1
_geom_angle_site_symmetry_3
_geom_angle_publ_flag
N1 Cd1 N1 84.27(14) 5_666 6_565 ?
N1 Cd1 N1 180.0 5_666 . ?
N1 Cd1 N1 95.73(14) 6_565 . ?
N1 Cd1 N1 95.73(14) 5_666 2_656 ?
N1 Cd1 N1 180.0 6_565 2_656 ?
N1 Cd1 N1 84.27(14) . 2_656 ?
N1 Cd1 O5 89.72(9) 5_666 5_666 ?
N1 Cd1 O5 90.28(9) 6_565 5_666 ?
N1 Cd1 O5 90.28(9) . 5_666 ?
N1 Cd1 O5 89.72(9) 2_656 5_666 ?
N1 Cd1 O5 90.28(9) 5_666 . ?
N1 Cd1 O5 89.72(9) 6_565 . ?
N1 Cd1 O5 89.72(9) . . ?
N1 Cd1 O5 90.28(9) 2_656 . ?
O5 Cd1 O5 180.0 5_666 . ?
N6 Cd2 N6 88.94(13) 2_454 . ?
N6 Cd2 N6 91.06(13) 2_454 5_454 ?
N6 Cd2 N6 180.0 . 5_454 ?
N6 Cd2 N6 180.0 2_454 6 ?
N6 Cd2 N6 91.06(13) . 6 ?
N6 Cd2 N6 88.94(13) 5_454 6 ?
N6 Cd2 O2 87.49(9) 2_454 5_454 ?
N6 Cd2 O2 92.51(9) . 5_454 ?
N6 Cd2 O2 87.49(9) 5_454 5_454 ?
N6 Cd2 O2 92.51(9) 6 5_454 ?
N6 Cd2 O2 92.51(9) 2_454 . ?
N6 Cd2 O2 87.49(9) . . ?
N6 Cd2 O2 92.51(9) 5_454 . ?
N6 Cd2 O2 87.49(9) 6 . ?
O2 Cd2 O2 180.0 5_454 . ?
N1 C1 N2 112.2(3) . . ?
N1 C1 H1A 123.9 . . ?
N2 C1 H1A 123.9 . . ?
C3 C2 N2 106.3(3) . . ?
C3 C2 H2A 126.8 . . ?
N2 C2 H2A 126.8 . . ?
C2 C3 N1 110.1(3) . . ?
C2 C3 H3A 125.0 . . ?
N1 C3 H3A 125.0 . . ?
C9 C4 C5 120.0(3) . . ?
C9 C4 N2 120.5(3) . . ?
C5 C4 N2 119.5(3) . . ?
C6 C5 C4 119.5(3) . . ?
C6 C5 H5A 120.2 . . ?
C4 C5 H5A 120.2 . . ?
C5 C6 C7 121.7(3) . . ?
C5 C6 H6A 119.1 . . ?
C7 C6 H6A 119.1 . . ?
C8 C7 C6 117.5(3) . . ?
C8 C7 C10 121.8(3) . . ?
C6 C7 C10 120.7(3) . . ?
C9 C8 C7 121.1(3) . . ?
C9 C8 H8A 119.5 . . ?
C7 C8 H8A 119.5 . . ?
C4 C9 C8 120.2(3) . . ?
C4 C9 H9A 119.9 . . ?
C8 C9 H9A 119.9 . . ?
N3 C10 C11 125.1(3) . . ?
N3 C10 C7 114.5(3) . . ?
C11 C10 C7 120.3(3) . . ?
C10 C11 H11A 109.5 . . ?
C10 C11 H11B 109.5 . . ?
H11A C11 H11B 109.5 . . ?
C10 C11 H11C 109.5 . . ?
H11A C11 H11C 109.5 . . ?
H11B C11 H11C 109.5 . . ?
N4 C12 C14 116.2(3) . . ?
N4 C12 C13 125.2(3) . . ?
C14 C12 C13 118.6(3) . . ?
C12 C13 H13A 109.5 . . ?
C12 C13 H13B 109.5 . . ?
H13A C13 H13B 109.5 . . ?
C12 C13 H13C 109.5 . . ?
H13A C13 H13C 109.5 . . ?
H13B C13 H13C 109.5 . . ?
C19 C14 C15 117.7(3) . . ?
C19 C14 C12 120.3(3) . . ?
C15 C14 C12 122.0(3) . . ?
C16 C15 C14 121.0(3) . . ?
C16 C15 H15A 119.5 . . ?
C14 C15 H15A 119.5 . . ?
C17 C16 C15 119.9(3) . . ?
C17 C16 H16A 120.1 . . ?
C15 C16 H16A 120.1 . . ?
C16 C17 C18 120.9(3) . . ?
C16 C17 N5 120.1(3) . . ?
C18 C17 N5 119.1(3) . . ?
C17 C18 C19 119.6(3) . . ?
C17 C18 H18A 120.2 . . ?
C19 C18 H18A 120.2 . . ?
C18 C19 C14 120.8(3) . . ?
C18 C19 H19A 119.6 . . ?
C14 C19 H19A 119.6 . . ?
N6 C20 N5 112.1(3) . . ?
N6 C20 H20A 123.9 . . ?
N5 C20 H20A 123.9 . . ?
C22 C21 N5 106.4(3) . . ?
C22 C21 H21A 126.8 . . ?
N5 C21 H21A 126.8 . . ?
C21 C22 N6 109.4(3) . . ?
C21 C22 H22A 125.3 . . ?
N6 C22 H22A 125.3 . . ?
F5 C23 F6 112.5(7) . . ?
F5 C23 S2 124.8(6) . 6_565 ?
F6 C23 S2 117.5(5) . 6_565 ?
F5 C23 S2 124.8(6) . . ?
F6 C23 S2 117.5(5) . . ?
S2 C23 S2 42.5(3) 6_565 . ?
F5 C23 F4 94.1(4) . . ?
F6 C23 F4 96.3(4) . . ?
S2 C23 F4 59.4(3) 6_565 . ?
S2 C23 F4 101.9(5) . . ?
F5 C23 F4 94.1(4) . 6_565 ?
F6 C23 F4 96.3(4) . 6_565 ?
S2 C23 F4 101.9(5) 6_565 6_565 ?
S2 C23 F4 59.4(3) . 6_565 ?
F4 C23 F4 160.9(8) . 6_565 ?
F2 C24 F2 48.0(5) . 6 ?
F2 C24 F1 113.0(4) . . ?
F2 C24 F1 113.0(4) 6 . ?
F2 C24 F3 55.9(3) . 6 ?
F2 C24 F3 103.6(5) 6 6 ?
F1 C24 F3 100.3(3) . 6 ?
F2 C24 F3 103.6(5) . . ?
F2 C24 F3 55.9(3) 6 . ?
F1 C24 F3 100.3(3) . . ?
F3 C24 F3 155.5(6) 6 . ?
F2 C24 S1 131.8(5) . 6 ?
F2 C24 S1 117.4(4) 6 6 ?
F1 C24 S1 114.1(4) . 6 ?
F3 C24 S1 105.8(3) 6 6 ?
F3 C24 S1 77.1(3) . 6 ?
F2 C24 S1 117.4(4) . . ?
F2 C24 S1 131.8(5) 6 . ?
F1 C24 S1 114.1(4) . . ?
F3 C24 S1 77.1(3) 6 . ?
F3 C24 S1 105.8(3) . . ?
S1 C24 S1 29.37(12) 6 . ?
C29 C25 C26 119.9(10) 5_455 . ?
C29 C25 H25A 120.0 5_455 . ?
C26 C25 H25A 120.0 . . ?
C26 C26 C25 119.4(9) 5_455 . ?
C26 C26 C27 119.3(10) 5_455 . ?
C25 C26 C27 121.3(8) . . ?
C28 C27 C26 116.9(9) . . ?
C28 C27 H27 121.5 . . ?
C26 C27 H27 121.5 . . ?
C29 C28 C27 118.6(8) . . ?
C29 C28 H28A 120.7 . . ?
C27 C28 H28A 120.7 . . ?
C25 C29 C28 125.8(11) 5_455 . ?
C25 C29 H29A 117.1 5_455 . ?
C28 C29 H29A 117.1 . . ?
C1 N1 C3 105.2(3) . . ?
C1 N1 Cd1 125.8(2) . . ?
C3 N1 Cd1 126.5(2) . . ?
C1 N2 C2 106.3(3) . . ?
C1 N2 C4 125.4(3) . . ?
C2 N2 C4 128.3(3) . . ?
C10 N3 N4 114.8(3) . . ?
C12 N4 N3 113.5(3) . . ?
C20 N5 C21 106.8(2) . . ?
C20 N5 C17 125.6(3) . . ?
C21 N5 C17 127.6(3) . . ?
C20 N6 C22 105.2(3) . . ?
C20 N6 Cd2 125.9(2) . . ?
C22 N6 Cd2 128.8(2) . . ?
S1 S1 O2 69.94(8) 6 . ?
S1 S1 O1 168.94(19) 6 . ?
O2 S1 O1 104.1(2) . . ?
S1 S1 O3 71.86(7) 6 . ?
O2 S1 O3 119.2(2) . . ?
O1 S1 O3 119.0(2) . . ?
S1 S1 C24 75.31(6) 6 . ?
O2 S1 C24 109.5(2) . . ?
O1 S1 C24 98.8(2) . . ?
O3 S1 C24 104.2(2) . . ?
S1 S1 F3 118.71(15) 6 6 ?
O2 S1 F3 131.8(2) . 6 ?
O1 S1 F3 57.8(2) . 6 ?
O3 S1 F3 107.8(2) . 6 ?
C24 S1 F3 44.45(15) . 6 ?
S2 S2 O6 166.3(4) 6_565 . ?
S2 S2 O5 66.14(9) 6_565 . ?
O6 S2 O5 116.0(3) . . ?
S2 S2 O4 68.44(9) 6_565 . ?
O6 S2 O4 120.9(4) . . ?
O5 S2 O4 107.9(2) . . ?
S2 S2 C23 68.75(13) 6_565 . ?
O6 S2 C23 98.7(4) . . ?
O5 S2 C23 111.0(3) . . ?
O4 S2 C23 100.4(3) . . ?
S2 S2 F4 132.4(3) 6_565 6_565 ?
O6 S2 F4 35.8(3) . 6_565 ?
O5 S2 F4 134.3(4) . 6_565 ?
O4 S2 F4 117.7(3) . 6_565 ?
C23 S2 F4 63.7(3) . 6_565 ?
S1 O1 F3 78.9(2) . 6 ?
S1 O2 S1 40.12(16) . 6 ?
S1 O2 Cd2 155.70(15) . . ?
S1 O2 Cd2 155.70(15) 6 . ?
S1 O3 S1 36.28(14) . 6 ?
S2 O4 S2 43.11(17) 6_565 . ?
S2 O5 S2 47.73(17) 6_565 . ?
S2 O5 Cd1 144.8(2) 6_565 . ?
S2 O5 Cd1 144.8(2) . . ?
F4 O6 S2 86.4(7) 6_565 . ?
F2 F2 C24 66.0(2) 6 . ?
F2 F2 F3 135.9(3) 6 6 ?
C24 F2 F3 70.6(3) . 6 ?
F2 F3 C24 53.5(3) 6 . ?
F2 F3 O1 143.2(4) 6 6 ?
C24 F3 O1 98.3(3) . 6 ?
F2 F3 S1 100.6(3) 6 6 ?
C24 F3 S1 58.4(2) . 6 ?
O1 F3 S1 43.27(17) 6 6 ?
O6 F4 S2 57.8(6) 6_565 6_565 ?
O6 F4 C23 113.5(8) 6_565 . ?
S2 F4 C23 56.9(4) 6_565 . ?

loop_
_geom_bond_atom_site_label_1
_geom_bond_atom_site_label_2
_geom_bond_distance
_geom_bond_site_symmetry_2
_geom_bond_publ_flag
Cd1 N1 2.299(3) 5_666 ?
Cd1 N1 2.299(3) 6_565 ?
Cd1 N1 2.299(3) . ?
Cd1 N1 2.299(3) 2_656 ?
Cd1 O5 2.401(3) 5_666 ?
Cd1 O5 2.401(3) . ?
Cd2 N6 2.286(2) 2_454 ?
Cd2 N6 2.286(2) . ?
Cd2 N6 2.286(2) 5_454 ?
Cd2 N6 2.286(2) 6 ?
Cd2 O2 2.419(3) 5_454 ?
Cd2 O2 2.419(3) . ?
C1 N1 1.310(4) . ?
C1 N2 1.351(4) . ?
C1 H1A 0.9300 . ?
C2 C3 1.349(5) . ?
C2 N2 1.377(4) . ?
C2 H2A 0.9300 . ?
C3 N1 1.376(4) . ?
C3 H3A 0.9300 . ?
C4 C9 1.377(4) . ?
C4 C5 1.383(4) . ?
C4 N2 1.436(4) . ?
C5 C6 1.373(4) . ?
C5 H5A 0.9300 . ?
C6 C7 1.395(4) . ?
C6 H6A 0.9300 . ?
C7 C8 1.391(4) . ?
C7 C10 1.494(4) . ?
C8 C9 1.378(4) . ?
C8 H8A 0.9300 . ?
C9 H9A 0.9300 . ?
C10 N3 1.287(4) . ?
C10 C11 1.490(5) . ?
C11 H11A 0.9600 . ?
C11 H11B 0.9600 . ?
C11 H11C 0.9600 . ?
C12 N4 1.288(4) . ?
C12 C14 1.477(4) . ?
C12 C13 1.496(4) . ?
C13 H13A 0.9600 . ?
C13 H13B 0.9600 . ?
C13 H13C 0.9600 . ?
C14 C19 1.403(4) . ?
C14 C15 1.407(5) . ?
C15 C16 1.378(4) . ?
C15 H15A 0.9300 . ?
C16 C17 1.376(4) . ?
C16 H16A 0.9300 . ?
C17 C18 1.378(4) . ?
C17 N5 1.445(3) . ?
C18 C19 1.389(4) . ?
C18 H18A 0.9300 . ?
C19 H19A 0.9300 . ?
C20 N6 1.308(4) . ?
C20 N5 1.337(4) . ?
C20 H20A 0.9300 . ?
C21 C22 1.351(4) . ?
C21 N5 1.367(4) . ?
C21 H21A 0.9300 . ?
C22 N6 1.377(4) . ?
C22 H22A 0.9300 . ?
C23 F5 1.295(8) . ?
C23 F6 1.327(9) . ?
C23 S2 1.605(8) 6_565 ?
C23 S2 1.605(8) . ?
C23 F4 1.717(7) . ?
C23 F4 1.717(7) 6_565 ?
C24 F2 1.254(6) . ?
C24 F2 1.254(6) 6 ?
C24 F1 1.323(6) . ?
C24 F3 1.472(5) 6 ?
C24 F3 1.472(5) . ?
C24 S1 1.791(5) 6 ?
C24 S1 1.791(5) . ?
C25 C29 1.284(11) 5_455 ?
C25 C26 1.415(11) . ?
C25 H25A 0.9300 . ?
C26 C26 1.374(14) 5_455 ?
C26 C27 1.457(10) . ?
C27 C28 1.426(13) . ?
C27 H27 0.9300 . ?
C28 C29 1.340(13) . ?
C28 H28A 0.9300 . ?
C29 C25 1.284(11) 5_455 ?
C29 H29A 0.9300 . ?
N3 N4 1.399(3) . ?
S1 S1 0.908(3) 6 ?
S1 O2 1.324(4) . ?
S1 O1 1.431(4) . ?
S1 O3 1.459(4) . ?
S1 F3 2.050(4) 6 ?
S2 S2 1.164(4) 6_565 ?
S2 O6 1.399(7) . ?
S2 O5 1.438(3) . ?
S2 O4 1.584(4) . ?
S2 F4 1.649(7) 6_565 ?
O1 F3 1.767(7) 6 ?
O2 S1 1.324(4) 6 ?
O3 S1 1.459(4) 6 ?
O4 S2 1.584(4) 6_565 ?
O5 S2 1.438(3) 6_565 ?
O6 F4 0.967(8) 6_565 ?
F2 F2 1.020(9) 6 ?
F2 F3 1.293(6) 6 ?
F3 F2 1.293(6) 6 ?
F3 O1 1.767(7) 6 ?
F3 S1 2.050(4) 6 ?
F4 O6 0.967(8) 6_565 ?
F4 S2 1.649(7) 6_565 ?

loop_
_geom_torsion_atom_site_label_1
_geom_torsion_atom_site_label_2
_geom_torsion_atom_site_label_3
_geom_torsion_atom_site_label_4
_geom_torsion
_geom_torsion_site_symmetry_1
_geom_torsion_site_symmetry_2
_geom_torsion_site_symmetry_3
_geom_torsion_site_symmetry_4
_geom_torsion_publ_flag
N2 C2 C3 N1 0.1(4) . . . . ?
C9 C4 C5 C6 -1.7(5) . . . . ?
N2 C4 C5 C6 177.0(3) . . . . ?
C4 C5 C6 C7 0.7(5) . . . . ?
C5 C6 C7 C8 0.6(5) . . . . ?
C5 C6 C7 C10 -180.0(3) . . . . ?
C6 C7 C8 C9 -0.8(5) . . . . ?
C10 C7 C8 C9 179.7(3) . . . . ?
C5 C4 C9 C8 1.4(5) . . . . ?
N2 C4 C9 C8 -177.2(3) . . . . ?
C7 C8 C9 C4 -0.1(5) . . . . ?
C8 C7 C10 N3 179.7(3) . . . . ?
C6 C7 C10 N3 0.3(5) . . . . ?
C8 C7 C10 C11 0.0(5) . . . . ?
C6 C7 C10 C11 -179.4(3) . . . . ?
N4 C12 C14 C19 -3.9(5) . . . . ?
C13 C12 C14 C19 174.9(3) . . . . ?
N4 C12 C14 C15 176.7(3) . . . . ?
C13 C12 C14 C15 -4.6(5) . . . . ?
C19 C14 C15 C16 -1.3(5) . . . . ?
C12 C14 C15 C16 178.2(3) . . . . ?
C14 C15 C16 C17 -0.6(5) . . . . ?
C15 C16 C17 C18 2.8(5) . . . . ?
C15 C16 C17 N5 -176.1(3) . . . . ?
C16 C17 C18 C19 -2.9(5) . . . . ?
N5 C17 C18 C19 176.0(3) . . . . ?
C17 C18 C19 C14 0.8(5) . . . . ?
C15 C14 C19 C18 1.2(5) . . . . ?
C12 C14 C19 C18 -178.3(3) . . . . ?
N5 C21 C22 N6 0.5(4) . . . . ?
C29 C25 C26 C26 0.0 5_455 . . 5_455 ?
C29 C25 C26 C27 180.0 5_455 . . . ?
C26 C26 C27 C28 0.0 5_455 . . . ?
C25 C26 C27 C28 180.0 . . . . ?
C26 C27 C28 C29 0.0 . . . . ?
C27 C28 C29 C25 0.0 . . . 5_455 ?
N2 C1 N1 C3 0.7(4) . . . . ?
N2 C1 N1 Cd1 163.5(2) . . . . ?
C2 C3 N1 C1 -0.4(4) . . . . ?
C2 C3 N1 Cd1 -163.2(2) . . . . ?
N1 Cd1 N1 C1 -110(38) 5_666 . . . ?
N1 Cd1 N1 C1 70.1(3) 6_565 . . . ?
N1 Cd1 N1 C1 -109.9(3) 2_656 . . . ?
O5 Cd1 N1 C1 160.4(3) 5_666 . . . ?
O5 Cd1 N1 C1 -19.6(3) . . . . ?
N1 Cd1 N1 C3 49(38) 5_666 . . . ?
N1 Cd1 N1 C3 -130.6(2) 6_565 . . . ?
N1 Cd1 N1 C3 49.4(2) 2_656 . . . ?
O5 Cd1 N1 C3 -40.3(3) 5_666 . . . ?
O5 Cd1 N1 C3 139.7(3) . . . . ?
N1 C1 N2 C2 -0.6(4) . . . . ?
N1 C1 N2 C4 -177.5(3) . . . . ?
C3 C2 N2 C1 0.3(4) . . . . ?
C3 C2 N2 C4 177.1(3) . . . . ?
C9 C4 N2 C1 149.1(3) . . . . ?
C5 C4 N2 C1 -29.6(5) . . . . ?
C9 C4 N2 C2 -27.1(5) . . . . ?
C5 C4 N2 C2 154.2(3) . . . . ?
C11 C10 N3 N4 1.9(5) . . . . ?
C7 C10 N3 N4 -177.8(3) . . . . ?
C14 C12 N4 N3 -178.2(3) . . . . ?
C13 C12 N4 N3 3.2(5) . . . . ?
C10 N3 N4 C12 -172.1(3) . . . . ?
N6 C20 N5 C21 0.5(4) . . . . ?
N6 C20 N5 C17 -178.3(3) . . . . ?
C22 C21 N5 C20 -0.6(4) . . . . ?
C22 C21 N5 C17 178.2(3) . . . . ?
C16 C17 N5 C20 135.0(4) . . . . ?
C18 C17 N5 C20 -43.9(5) . . . . ?
C16 C17 N5 C21 -43.6(5) . . . . ?
C18 C17 N5 C21 137.5(4) . . . . ?
N5 C20 N6 C22 -0.2(4) . . . . ?
N5 C20 N6 Cd2 177.1(2) . . . . ?
C21 C22 N6 C20 -0.2(4) . . . . ?
C21 C22 N6 Cd2 -177.4(2) . . . . ?
N6 Cd2 N6 C20 -109.1(3) 2_454 . . . ?
N6 Cd2 N6 C20 23(100) 5_454 . . . ?
N6 Cd2 N6 C20 70.9(3) 6 . . . ?
O2 Cd2 N6 C20 163.5(3) 5_454 . . . ?
O2 Cd2 N6 C20 -16.5(3) . . . . ?
N6 Cd2 N6 C22 67.5(3) 2_454 . . . ?
N6 Cd2 N6 C22 -160(100) 5_454 . . . ?
N6 Cd2 N6 C22 -112.5(3) 6 . . . ?
O2 Cd2 N6 C22 -19.9(3) 5_454 . . . ?
O2 Cd2 N6 C22 160.1(3) . . . . ?
F2 C24 S1 S1 127.6(4) . . . 6 ?
F2 C24 S1 S1 70.8(3) 6 . . 6 ?
F1 C24 S1 S1 -96.74(13) . . . 6 ?
F3 C24 S1 S1 167.5(3) 6 . . 6 ?
F3 C24 S1 S1 12.6(3) . . . 6 ?
F2 C24 S1 O2 -170.4(4) . . . . ?
F2 C24 S1 O2 132.8(4) 6 . . . ?
F1 C24 S1 O2 -34.72(17) . . . . ?
F3 C24 S1 O2 -130.4(3) 6 . . . ?
F3 C24 S1 O2 74.6(4) . . . . ?
S1 C24 S1 O2 62.02(16) 6 . . . ?
F2 C24 S1 O1 -62.0(4) . . . . ?
F2 C24 S1 O1 -118.8(4) 6 . . . ?
F1 C24 S1 O1 73.7(2) . . . . ?
F3 C24 S1 O1 -22.0(4) 6 . . . ?
F3 C24 S1 O1 -176.9(4) . . . . ?
S1 C24 S1 O1 170.5(2) 6 . . . ?
F2 C24 S1 O3 61.0(4) . . . . ?
F2 C24 S1 O3 4.2(4) 6 . . . ?
F1 C24 S1 O3 -163.26(12) . . . . ?
F3 C24 S1 O3 101.0(3) 6 . . . ?
F3 C24 S1 O3 -53.9(4) . . . . ?
S1 C24 S1 O3 -66.52(12) 6 . . . ?
F2 C24 S1 F3 -40.0(3) . . . 6 ?
F2 C24 S1 F3 -96.8(5) 6 . . 6 ?
F1 C24 S1 F3 95.7(3) . . . 6 ?
F3 C24 S1 F3 -154.9(6) . . . 6 ?
S1 C24 S1 F3 -167.5(3) 6 . . 6 ?
F5 C23 S2 S2 -105.7(4) . . . 6_565 ?
F6 C23 S2 S2 101.7(3) . . . 6_565 ?
F4 C23 S2 S2 -2.0(4) . . . 6_565 ?
F4 C23 S2 S2 -177.7(4) 6_565 . . 6_565 ?
F5 C23 S2 O6 79.9(5) . . . . ?
F6 C23 S2 O6 -72.7(4) . . . . ?
S2 C23 S2 O6 -174.4(3) 6_565 . . . ?
F4 C23 S2 O6 -176.4(5) . . . . ?
F4 C23 S2 O6 7.9(6) 6_565 . . . ?
F5 C23 S2 O5 -157.8(3) . . . . ?
F6 C23 S2 O5 49.5(3) . . . . ?
S2 C23 S2 O5 -52.1(3) 6_565 . . . ?
F4 C23 S2 O5 -54.2(6) . . . . ?
F4 C23 S2 O5 130.2(4) 6_565 . . . ?
F5 C23 S2 O4 -43.9(4) . . . . ?
F6 C23 S2 O4 163.5(2) . . . . ?
S2 C23 S2 O4 61.81(19) 6_565 . . . ?
F4 C23 S2 O4 59.8(5) . . . . ?
F4 C23 S2 O4 -115.9(4) 6_565 . . . ?
F5 C23 S2 F4 72.0(4) . . . 6_565 ?
F6 C23 S2 F4 -80.6(4) . . . 6_565 ?
S2 C23 S2 F4 177.7(4) 6_565 . . 6_565 ?
F4 C23 S2 F4 175.7(8) . . . 6_565 ?
S1 S1 O1 F3 74.7(10) 6 . . 6 ?
O2 S1 O1 F3 130.8(3) . . . 6 ?
O3 S1 O1 F3 -93.6(3) . . . 6 ?
C24 S1 O1 F3 18.1(3) . . . 6 ?
O1 S1 O2 S1 -170.24(19) . . . 6 ?
O3 S1 O2 S1 54.32(19) . . . 6 ?
C24 S1 O2 S1 -65.43(16) . . . 6 ?
F3 S1 O2 S1 -111.1(2) 6 . . 6 ?
S1 S1 O2 Cd2 -144.0(6) 6 . . . ?
O1 S1 O2 Cd2 45.8(6) . . . . ?
O3 S1 O2 Cd2 -89.7(5) . . . . ?
C24 S1 O2 Cd2 150.6(5) . . . . ?
F3 S1 O2 Cd2 104.9(6) 6 . . . ?
N6 Cd2 O2 S1 10.9(5) 2_454 . . . ?
N6 Cd2 O2 S1 -77.9(5) . . . . ?
N6 Cd2 O2 S1 102.1(5) 5_454 . . . ?
N6 Cd2 O2 S1 -169.1(5) 6 . . . ?
O2 Cd2 O2 S1 56.5(9) 5_454 . . . ?
N6 Cd2 O2 S1 -102.1(5) 2_454 . . 6 ?
N6 Cd2 O2 S1 169.1(5) . . . 6 ?
N6 Cd2 O2 S1 -10.9(5) 5_454 . . 6 ?
N6 Cd2 O2 S1 77.9(5) 6 . . 6 ?
O2 Cd2 O2 S1 -56.5(10) 5_454 . . 6 ?
O2 S1 O3 S1 -53.41(19) . . . 6 ?
O1 S1 O3 S1 177.7(2) . . . 6 ?
C24 S1 O3 S1 69.01(12) . . . 6 ?
F3 S1 O3 S1 115.21(16) 6 . . 6 ?
O6 S2 O4 S2 -168.8(4) . . . 6_565 ?
O5 S2 O4 S2 54.19(19) . . . 6_565 ?
C23 S2 O4 S2 -62.0(2) . . . 6_565 ?
F4 S2 O4 S2 -127.6(4) 6_565 . . 6_565 ?
O6 S2 O5 S2 165.1(4) . . . 6_565 ?
O4 S2 O5 S2 -55.6(2) . . . 6_565 ?
C23 S2 O5 S2 53.6(3) . . . 6_565 ?
F4 S2 O5 S2 126.7(5) 6_565 . . 6_565 ?
S2 S2 O5 Cd1 128.9(4) 6_565 . . . ?
O6 S2 O5 Cd1 -66.1(6) . . . . ?
O4 S2 O5 Cd1 73.3(3) . . . . ?
C23 S2 O5 Cd1 -177.6(3) . . . . ?
F4 S2 O5 Cd1 -104.4(6) 6_565 . . . ?
N1 Cd1 O5 S2 -87.5(3) 5_666 . . 6_565 ?
N1 Cd1 O5 S2 -3.3(3) 6_565 . . 6_565 ?
N1 Cd1 O5 S2 92.5(3) . . . 6_565 ?
N1 Cd1 O5 S2 176.7(3) 2_656 . . 6_565 ?
O5 Cd1 O5 S2 -135(100) 5_666 . . 6_565 ?
N1 Cd1 O5 S2 -176.7(3) 5_666 . . . ?
N1 Cd1 O5 S2 -92.5(3) 6_565 . . . ?
N1 Cd1 O5 S2 3.3(3) . . . . ?
N1 Cd1 O5 S2 87.5(3) 2_656 . . . ?
O5 Cd1 O5 S2 135(43) 5_666 . . . ?
S2 S2 O6 F4 -34.8(19) 6_565 . . 6_565 ?
O5 S2 O6 F4 -130.6(8) . . . 6_565 ?
O4 S2 O6 F4 95.6(8) . . . 6_565 ?
C23 S2 O6 F4 -12.2(9) . . . 6_565 ?
F1 C24 F2 F2 100.9(3) . . . 6 ?
F3 C24 F2 F2 -172.1(3) 6 . . 6 ?
F3 C24 F2 F2 -6.8(3) . . . 6 ?
S1 C24 F2 F2 -91.5(3) 6 . . 6 ?
S1 C24 F2 F2 -122.9(4) . . . 6 ?
F2 C24 F2 F3 172.1(3) 6 . . 6 ?
F1 C24 F2 F3 -87.0(3) . . . 6 ?
F3 C24 F2 F3 165.3(6) . . . 6 ?
S1 C24 F2 F3 80.6(4) 6 . . 6 ?
S1 C24 F2 F3 49.1(4) . . . 6 ?
F2 C24 F3 F2 6.1(2) . . . 6 ?
F1 C24 F3 F2 -110.9(5) . . . 6 ?
F3 C24 F3 F2 36.5(13) 6 . . 6 ?
S1 C24 F3 F2 136.5(4) 6 . . 6 ?
S1 C24 F3 F2 130.2(5) . . . 6 ?
F2 C24 F3 O1 -148.1(4) . . . 6 ?
F2 C24 F3 O1 -154.1(4) 6 . . 6 ?
F1 C24 F3 O1 95.0(4) . . . 6 ?
F3 C24 F3 O1 -117.6(13) 6 . . 6 ?
S1 C24 F3 O1 -17.6(3) 6 . . 6 ?
S1 C24 F3 O1 -24.0(4) . . . 6 ?
F2 C24 F3 S1 -130.4(5) . . . 6 ?
F2 C24 F3 S1 -136.5(4) 6 . . 6 ?
F1 C24 F3 S1 112.6(4) . . . 6 ?
F3 C24 F3 S1 -100.0(13) 6 . . 6 ?
S1 C24 F3 S1 -6.31(15) . . . 6 ?
F5 C23 F4 O6 140.9(11) . . . 6_565 ?
F6 C23 F4 O6 -105.9(11) . . . 6_565 ?
S2 C23 F4 O6 12.4(9) 6_565 . . 6_565 ?
S2 C23 F4 O6 14.0(12) . . . 6_565 ?
F4 C23 F4 O6 25(3) 6_565 . . 6_565 ?
F5 C23 F4 S2 128.5(6) . . . 6_565 ?
F6 C23 F4 S2 -118.2(6) . . . 6_565 ?
S2 C23 F4 S2 1.6(3) . . . 6_565 ?
F4 C23 F4 S2 13(2) 6_565 . . 6_565 ?
